data_1557626
loop_
_publ_author_name
'Cao, Jing'
'Ma, Wenjie'
'Lyu, Kangjie'
'Zhuang, Lin'
'Cong, Hengjiang'
'Deng, Hexiang'

_publ_section_title
;
 Twist and sliding dynamics between interpenetrated frames in Ti-MOF
 revealing high proton conductivity
;
_journal_issue 15
_journal_name_full 'Chemical Science'
_journal_page_first 3978
_journal_page_last 3985
_journal_paper_doi 10.1039/C9SC06500H
_journal_volume 11
_journal_year 2020
_chemical_formula_moiety '0.25(C84 H36 N12 O24 Ti4)'
_chemical_formula_sum 'C21 H9 N3 O6 Ti'
_chemical_formula_weight 447.21
_chemical_name_common MOF-217
_chemical_name_systematic MOF-217
_space_group_crystal_system cubic
_space_group_IT_number 205
_space_group_name_Hall '-P 2ac 2ab 3'
_space_group_name_H-M_alt 'P a -3'
_atom_sites_solution_hydrogens geom
_atom_sites_solution_primary dual
_audit_creation_date 2019-07-20
_audit_creation_method
;
Olex2 1.2
(compiled 2018.05.29 svn.r3508 for OlexSys, GUI svn.r5506)
;
_audit_update_record
;
2019-11-10 deposited with the CCDC.	2020-03-19 downloaded from the CCDC.
;
_cell_angle_alpha 90
_cell_angle_beta 90
_cell_angle_gamma 90
_cell_formula_units_Z 8
_cell_length_a 20.9953(3)
_cell_length_b 20.9953(3)
_cell_length_c 20.9953(3)
_cell_measurement_reflns_used 5979
_cell_measurement_temperature 100.00(10)
_cell_measurement_theta_max 47.0660
_cell_measurement_theta_min 2.9580
_cell_volume 9254.8(2)
_computing_cell_refinement 'CrysAlisPro 1.171.39.46 (Rigaku Oxford Diffraction, 2018)'
_computing_data_collection 'CrysAlisPro 1.171.39.46 (Rigaku Oxford Diffraction, 2018)'
_computing_data_reduction 'CrysAlisPro 1.171.39.46 (Rigaku Oxford Diffraction, 2018)'
_computing_molecular_graphics 'Olex2 (Dolomanov et al., 2009)'
_computing_publication_material 'Olex2 (Dolomanov et al., 2009)'
_computing_structure_refinement 'ShelXL (Sheldrick, 2015)'
_computing_structure_solution 'ShelXT (Sheldrick, 2015)'
_diffrn_ambient_environment N~2~
_diffrn_ambient_temperature 100.00(10)
_diffrn_detector 'Hybrid Pixel Counting (HPC) detector'
_diffrn_detector_area_resol_mean 28.5714
_diffrn_detector_type 'Rigaku HyPix-6000HE'
_diffrn_measured_fraction_theta_full 0.999
_diffrn_measured_fraction_theta_max 0.999
_diffrn_measurement_details
;
List of Runs (angles in degrees, time in seconds):

  # Type    Start    End  Width  t~exp~   \w     \q     \k     \f   Frames
#--------------------------------------------------------------------------
  1  \w    -88.00  31.00   0.50  120.00    --    0.00 -57.00 -30.00  238
  2  \w     -8.00  35.00   0.50   20.00    --    5.00 -57.00-120.00   86
  3  \w    -58.00 -20.00   0.50   20.00    --    5.00 -57.00-120.00   76
  4  \w   -106.00  -2.00   0.50   20.00    --  -78.80  38.00   0.00  208
  5  \w   -106.00  11.00   0.50   20.00    --  -78.80  38.00-120.00  234
  6  \w   -112.00 -15.00   0.50   20.00    --  -78.80  57.00   0.00  194
  7  \w   -140.00 -19.00   0.50   20.00    --  -78.80 -19.00  30.00  242
;
_diffrn_measurement_device 'AFC12 (Right): Kappa 3 circle'
_diffrn_measurement_device_type 'Rigaku XtaLAB P200'
_diffrn_measurement_method 'profile data from \w-scans and \phi-scans'
_diffrn_measurement_specimen_support 'Mitegen 50um'
_diffrn_orient_matrix_type 'CrysAlisPro convention (1999,Acta A55,543-557)'
_diffrn_orient_matrix_UB_11 -0.0680601000
_diffrn_orient_matrix_UB_12 0.0206589000
_diffrn_orient_matrix_UB_13 0.0182499000
_diffrn_orient_matrix_UB_21 0.0084688000
_diffrn_orient_matrix_UB_22 -0.0306463000
_diffrn_orient_matrix_UB_23 0.0661221000
_diffrn_orient_matrix_UB_31 0.0261700000
_diffrn_orient_matrix_UB_32 0.0633971000
_diffrn_orient_matrix_UB_33 0.0259453000
_diffrn_radiation_collimation 0.3
_diffrn_radiation_monochromator 'VariMax VHF'
_diffrn_radiation_probe x-ray
_diffrn_radiation_type CuK\a
_diffrn_radiation_wavelength 1.54184
_diffrn_reflns_av_R_equivalents 0.0433
_diffrn_reflns_av_unetI/netI 0.0163
_diffrn_reflns_Laue_measured_fraction_full 0.999
_diffrn_reflns_Laue_measured_fraction_max 0.999
_diffrn_reflns_limit_h_max 20
_diffrn_reflns_limit_h_min -20
_diffrn_reflns_limit_k_max 20
_diffrn_reflns_limit_k_min -12
_diffrn_reflns_limit_l_max 16
_diffrn_reflns_limit_l_min -20
_diffrn_reflns_number 28360
_diffrn_reflns_point_group_measured_fraction_full 0.999
_diffrn_reflns_point_group_measured_fraction_max 0.999
_diffrn_reflns_theta_full 50.374
_diffrn_reflns_theta_max 50.373
_diffrn_reflns_theta_min 3.646
_diffrn_source 'Rotating Anode'
_diffrn_source_current 30.0
_diffrn_source_power 1.2
_diffrn_source_target Cu
_diffrn_source_type 'Rigaku MicroMax-007HF'
_diffrn_source_voltage 40.0
_exptl_absorpt_coefficient_mu 1.741
_exptl_absorpt_correction_T_max 1.00000
_exptl_absorpt_correction_T_min 0.21566
_exptl_absorpt_correction_type multi-scan
_exptl_absorpt_process_details
;
CrysAlisPro 1.171.39.46 (Rigaku Oxford Diffraction, 2018)
Empirical absorption correction using spherical harmonics,
 implemented in SCALE3 ABSPACK scaling algorithm.
;
_exptl_crystal_colour red
_exptl_crystal_density_diffrn 0.642
_exptl_crystal_description block
_exptl_crystal_F_000 1808
_refine_diff_density_max 0.171
_refine_diff_density_min -0.415
_refine_diff_density_rms 0.100
_refine_ls_extinction_method none
_refine_ls_goodness_of_fit_ref 1.634
_refine_ls_hydrogen_treatment constr
_refine_ls_matrix_type full
_refine_ls_number_parameters 94
_refine_ls_number_reflns 1618
_refine_ls_number_restraints 0
_refine_ls_restrained_S_all 1.634
_refine_ls_R_factor_all 0.1243
_refine_ls_R_factor_gt 0.1140
_refine_ls_shift/su_max 0.000
_refine_ls_shift/su_mean 0.000
_refine_ls_structure_factor_coef Fsqd
_refine_ls_weighting_details 'w=1/[\s^2^(Fo^2^)+(0.2000P)^2^] where P=(Fo^2^+2Fc^2^)/3'
_refine_ls_weighting_scheme calc
_refine_ls_wR_factor_gt 0.3654
_refine_ls_wR_factor_ref 0.3772
_reflns_Friedel_coverage 0.000
_reflns_number_gt 1246
_reflns_number_total 1618
_reflns_threshold_expression 'I > 2\s(I)'
_cod_data_source_file c9sc06500h2.cif
_cod_data_source_block MOF-217-100K
_cod_depositor_comments
;Adding full bibliography for 1557626--1557628.cif.

 Adding full bibliography for 1557626--1557628.cif.
;
_cod_original_cell_volume 9254.8(4)
_cod_database_code 1557626
_shelx_shelxl_version_number 2016/6
_chemical_oxdiff_formula ' C N O H Ti'
_shelx_space_group_comment
;
The symmetry employed for this shelxl refinement is uniquely defined
by the following loop, which should always be used as a source of
symmetry information in preference to the above space-group names.
They are only intended as comments.
;
_reflns_odcompleteness_completeness 99.91
_reflns_odcompleteness_iscentric 1
_reflns_odcompleteness_theta 39.93
_olex2_refinement_description
;
1. Fixed Uiso
 At 1.2 times of:
  All C(H) groups
2.a Aromatic/amide H refined with riding coordinates:
 C3(H3), C6(H6), C5(H5)
;
_olex2_submission_special_instructions 'No special instructions were received'
_oxdiff_exptl_absorpt_empirical_details
;
Empirical correction (ABSPACK) includes:
- Absorption correction using spherical harmonics
- Frame scaling
;
_oxdiff_exptl_absorpt_empirical_full_max 2.002
_oxdiff_exptl_absorpt_empirical_full_min 0.322

loop_
_space_group_symop_operation_xyz
'x, y, z'
'-x+1/2, -y, z+1/2'
'-x, y+1/2, -z+1/2'
'x+1/2, -y+1/2, -z'
'z, x, y'
'z+1/2, -x+1/2, -y'
'-z+1/2, -x, y+1/2'
'-z, x+1/2, -y+1/2'
'y, z, x'
'-y, z+1/2, -x+1/2'
'y+1/2, -z+1/2, -x'
'-y+1/2, -z, x+1/2'
'-x, -y, -z'
'x-1/2, y, -z-1/2'
'x, -y-1/2, z-1/2'
'-x-1/2, y-1/2, z'
'-z, -x, -y'
'-z-1/2, x-1/2, y'
'z-1/2, x, -y-1/2'
'z, -x-1/2, y-1/2'
'-y, -z, -x'
'y, -z-1/2, x-1/2'
'-y-1/2, z-1/2, x'
'y-1/2, z, -x-1/2'

loop_
_atom_site_label
_atom_site_type_symbol
_atom_site_fract_x
_atom_site_fract_y
_atom_site_fract_z
_atom_site_U_iso_or_equiv
_atom_site_adp_type
_atom_site_occupancy
_atom_site_site_symmetry_order
_atom_site_calc_flag
_atom_site_refinement_flags_posn
_atom_site_refinement_flags_adp
_atom_site_refinement_flags_occupancy
_atom_site_disorder_assembly
_atom_site_disorder_group
Ti1 Ti 0.19443(6) 0.30557(6) 0.69443(6) 0.1035(11) Uani 1 3 d S T P . .
O2 O 0.2244(2) 0.36258(18) 0.6273(2) 0.1038(15) Uani 1 1 d . . . . .
O1 O 0.2703(2) 0.2595(2) 0.6666(2) 0.1137(16) Uani 1 1 d . . . . .
N1 N 0.3543(2) 0.4306(3) 0.4346(3) 0.1071(18) Uani 1 1 d . . . . .
C7 C 0.3824(3) 0.3783(3) 0.4575(3) 0.0953(19) Uani 1 1 d . . . . .
C3 C 0.3029(3) 0.3733(3) 0.5428(3) 0.0914(18) Uani 1 1 d . . . . .
H3 H 0.285832 0.411382 0.527868 0.110 Uiso 1 1 calc R . . . .
C2 C 0.2755(3) 0.3422(3) 0.5945(3) 0.100(2) Uani 1 1 d . . . . .
C4 C 0.3547(3) 0.3473(3) 0.5145(3) 0.1023(19) Uani 1 1 d . . . . .
C1 C 0.3022(4) 0.2855(3) 0.6163(3) 0.108(2) Uani 1 1 d . . . . .
C6 C 0.3571(4) 0.2613(3) 0.5891(4) 0.118(2) Uani 1 1 d . . . . .
H6 H 0.376212 0.224875 0.605593 0.141 Uiso 1 1 calc R . . . .
C5 C 0.3834(3) 0.2923(3) 0.5369(3) 0.106(2) Uani 1 1 d . . . . .
H5 H 0.419664 0.276276 0.517189 0.127 Uiso 1 1 calc R . . . .

loop_
_atom_site_aniso_label
_atom_site_aniso_U_11
_atom_site_aniso_U_22
_atom_site_aniso_U_33
_atom_site_aniso_U_23
_atom_site_aniso_U_13
_atom_site_aniso_U_12
Ti1 0.1035(11) 0.1035(11) 0.1035(11) -0.0007(6) 0.0007(6) -0.0007(6)
O2 0.107(3) 0.094(3) 0.111(3) 0.006(2) 0.004(3) 0.005(2)
O1 0.118(3) 0.105(3) 0.118(3) 0.008(3) 0.001(3) 0.016(2)
N1 0.112(4) 0.097(4) 0.113(4) -0.012(3) 0.010(4) 0.002(4)
C7 0.089(5) 0.099(5) 0.098(4) -0.004(4) 0.005(4) 0.011(4)
C3 0.089(4) 0.091(4) 0.095(4) 0.000(3) 0.017(3) -0.006(3)
C2 0.090(4) 0.091(5) 0.119(5) -0.013(4) -0.009(4) 0.019(4)
C4 0.107(5) 0.095(5) 0.105(5) 0.003(4) -0.006(4) -0.006(4)
C1 0.129(6) 0.101(5) 0.094(5) 0.018(4) -0.002(4) -0.006(4)
C6 0.121(5) 0.101(5) 0.131(6) -0.004(4) 0.003(5) 0.029(4)
C5 0.109(5) 0.094(5) 0.114(5) 0.017(4) 0.012(4) 0.007(4)

loop_
_atom_type_symbol
_atom_type_description
_atom_type_scat_dispersion_real
_atom_type_scat_dispersion_imag
_atom_type_scat_source
C C 0.0181 0.0091 'International Tables Vol C Tables 4.2.6.8 and 6.1.1.4'
H H 0.0000 0.0000 'International Tables Vol C Tables 4.2.6.8 and 6.1.1.4'
N N 0.0311 0.0180 'International Tables Vol C Tables 4.2.6.8 and 6.1.1.4'
O O 0.0492 0.0322 'International Tables Vol C Tables 4.2.6.8 and 6.1.1.4'
Ti Ti 0.2191 1.8069 'International Tables Vol C Tables 4.2.6.8 and 6.1.1.4'

loop_
_geom_angle_atom_site_label_1
_geom_angle_atom_site_label_2
_geom_angle_atom_site_label_3
_geom_angle
_geom_angle_site_symmetry_1
_geom_angle_site_symmetry_3
_geom_angle_publ_flag
O2 Ti1 O2 89.3(2) 12_565 6_456 ?
O2 Ti1 O2 89.3(2) . 6_456 ?
O2 Ti1 O2 89.3(2) 12_565 . ?
O1 Ti1 O2 79.96(19) 12_565 12_565 ?
O1 Ti1 O2 162.48(19) 12_565 6_456 ?
O1 Ti1 O2 104.25(19) 6_456 12_565 ?
O1 Ti1 O2 162.47(19) 6_456 . ?
O1 Ti1 O2 162.47(19) . 12_565 ?
O1 Ti1 O2 79.96(19) . . ?
O1 Ti1 O2 104.25(19) 12_565 . ?
O1 Ti1 O2 104.25(19) . 6_456 ?
O1 Ti1 O2 79.96(19) 6_456 6_456 ?
O1 Ti1 O1 89.3(2) . 12_565 ?
O1 Ti1 O1 89.3(2) . 6_456 ?
O1 Ti1 O1 89.3(2) 12_565 6_456 ?
C2 O2 Ti1 115.6(4) . . ?
C1 O1 Ti1 115.7(4) . . ?
C7 N1 C7 118.5(6) 9 . ?
N1 C7 N1 121.5(6) 5 . ?
N1 C7 C4 119.9(7) 5 . ?
N1 C7 C4 118.6(7) . . ?
C2 C3 H3 120.5 . . ?
C4 C3 H3 120.5 . . ?
C4 C3 C2 118.9(6) . . ?
O2 C2 C3 125.4(6) . . ?
O2 C2 C1 115.0(7) . . ?
C3 C2 C1 119.5(6) . . ?
C3 C4 C7 119.4(6) . . ?
C3 C4 C5 122.5(6) . . ?
C5 C4 C7 118.1(6) . . ?
O1 C1 C2 113.6(7) . . ?
O1 C1 C6 125.6(7) . . ?
C6 C1 C2 120.8(7) . . ?
C1 C6 H6 120.5 . . ?
C1 C6 C5 119.0(6) . . ?
C5 C6 H6 120.5 . . ?
C4 C5 C6 119.1(6) . . ?
C4 C5 H5 120.5 . . ?
C6 C5 H5 120.5 . . ?

loop_
_geom_bond_atom_site_label_1
_geom_bond_atom_site_label_2
_geom_bond_distance
_geom_bond_site_symmetry_2
_geom_bond_publ_flag
Ti1 O2 1.953(4) 12_565 ?
Ti1 O2 1.953(4) 6_456 ?
Ti1 O2 1.953(4) . ?
Ti1 O1 1.953(4) . ?
Ti1 O1 1.954(4) 12_565 ?
Ti1 O1 1.954(4) 6_456 ?
O2 C2 1.346(7) . ?
O1 C1 1.364(8) . ?
N1 C7 1.331(7) 9 ?
N1 C7 1.337(7) . ?
C7 C4 1.482(8) . ?
C3 H3 0.9300 . ?
C3 C2 1.390(8) . ?
C3 C4 1.356(8) . ?
C2 C1 1.394(9) . ?
C4 C5 1.383(8) . ?
C1 C6 1.384(9) . ?
C6 H6 0.9300 . ?
C6 C5 1.389(8) . ?
C5 H5 0.9300 . ?

loop_
_smtbx_masks_void_nr
_smtbx_masks_void_average_x
_smtbx_masks_void_average_y
_smtbx_masks_void_average_z
_smtbx_masks_void_volume
_smtbx_masks_void_count_electrons
_smtbx_masks_void_content
1 -0.752 -0.481 -0.808 6499.7 1990.6 ?
